data_1558389
loop_
_publ_author_name
'Thombal, Raju S.'
'Feoktistova, Taisiia'
'Gonz\'alez-Montiel, Gisela A.'
'Cheong, Paul H.-Y.'
'Lee, Yong Rok'

_publ_section_title
;
 Palladium-catalyzed synthesis of \b-hydroxy compounds via a strained
 6,4-palladacycle from directed C--H activation of anilines and C--O
 insertion of epoxides
;
_journal_issue 27
_journal_name_full 'Chemical Science'
_journal_page_first 7260
_journal_page_last 7265
_journal_paper_doi 10.1039/D0SC01462A
_journal_volume 11
_journal_year 2020
_chemical_absolute_configuration ab
_chemical_formula_moiety 'C17 H19 N O3'
_chemical_formula_sum 'C17 H19 N O3'
_chemical_formula_weight 285.33
_chemical_melting_point 390
_chemical_name_systematic (S)-N-(2-(2-hydroxy-3-phenoxypropyl)phenyl)acetamide
_space_group_crystal_system orthorhombic
_space_group_IT_number 19
_space_group_name_Hall 'P 2ac 2ab'
_space_group_name_H-M_alt 'P 21 21 21'
_atom_sites_solution_hydrogens mixed
_audit_creation_method SHELXL-2014/7
_audit_update_record
;
2020-02-01 deposited with the CCDC.	2020-06-22 downloaded from the CCDC.
;
_cell_angle_alpha 90
_cell_angle_beta 90
_cell_angle_gamma 90
_cell_formula_units_Z 4
_cell_length_a 10.2060(4)
_cell_length_b 11.8825(5)
_cell_length_c 12.7337(5)
_cell_measurement_reflns_used 9964
_cell_measurement_temperature 223(2)
_cell_measurement_theta_max 28.16
_cell_measurement_theta_min 2.56
_cell_volume 1544.25(11)
_computing_cell_refinement 'Bruker SAINT'
_computing_data_collection 'Bruker APEX2'
_computing_data_reduction 'Bruker SAINT'
_computing_molecular_graphics 'Bruker SHELXTL'
_computing_publication_material 'Bruker SHELXTL'
_computing_structure_refinement 'SHELXL-2014/7 (Sheldrick, 2014)'
_computing_structure_solution 'Bruker SHELXTL'
_diffrn_ambient_temperature 223(2)
_diffrn_measured_fraction_theta_full 0.996
_diffrn_measured_fraction_theta_max 0.997
_diffrn_measurement_device_type 'PHOTON 100 CMOS'
_diffrn_measurement_method '\f and \w scans'
_diffrn_radiation_type MoK\a
_diffrn_radiation_wavelength 0.71073
_diffrn_reflns_av_R_equivalents 0.0492
_diffrn_reflns_av_unetI/netI 0.0196
_diffrn_reflns_Laue_measured_fraction_full 0.996
_diffrn_reflns_Laue_measured_fraction_max 0.997
_diffrn_reflns_limit_h_max 13
_diffrn_reflns_limit_h_min -13
_diffrn_reflns_limit_k_max 15
_diffrn_reflns_limit_k_min -15
_diffrn_reflns_limit_l_max 16
_diffrn_reflns_limit_l_min -16
_diffrn_reflns_number 50079
_diffrn_reflns_point_group_measured_fraction_full 0.997
_diffrn_reflns_point_group_measured_fraction_max 0.998
_diffrn_reflns_theta_full 25.242
_diffrn_reflns_theta_max 28.293
_diffrn_reflns_theta_min 2.558
_exptl_absorpt_coefficient_mu 0.084
_exptl_absorpt_correction_T_max 0.7457
_exptl_absorpt_correction_T_min 0.6961
_exptl_absorpt_correction_type multi-scan
_exptl_absorpt_process_details 'Bruker SADABS'
_exptl_crystal_colour colourless
_exptl_crystal_density_diffrn 1.227
_exptl_crystal_description Block
_exptl_crystal_F_000 608
_exptl_crystal_recrystallization_method 'Re-crystallisation from solvent: Hexane/Ethyl acetate'
_exptl_crystal_size_max 0.220
_exptl_crystal_size_mid 0.160
_exptl_crystal_size_min 0.100
_refine_diff_density_max 0.192
_refine_diff_density_min -0.244
_refine_diff_density_rms 0.037
_refine_ls_abs_structure_details
; 
 Flack x determined using 1244 quotients [(I+)-(I-)]/[(I+)+(I-)] 
 (Parsons, Flack and Wagner, Acta Cryst. B69 (2013) 249-259). 
;
_refine_ls_abs_structure_Flack 0.1(3)
_refine_ls_extinction_method none
_refine_ls_goodness_of_fit_ref 1.128
_refine_ls_hydrogen_treatment mixed
_refine_ls_matrix_type full
_refine_ls_number_parameters 202
_refine_ls_number_reflns 3821
_refine_ls_number_restraints 0
_refine_ls_restrained_S_all 1.128
_refine_ls_R_factor_all 0.0585
_refine_ls_R_factor_gt 0.0413
_refine_ls_shift/su_max 0.000
_refine_ls_shift/su_mean 0.000
_refine_ls_structure_factor_coef Fsqd
_refine_ls_weighting_details 'w=1/[\s^2^(Fo^2^)+(0.0577P)^2^+0.2713P] where P=(Fo^2^+2Fc^2^)/3'
_refine_ls_weighting_scheme calc
_refine_ls_wR_factor_gt 0.1085
_refine_ls_wR_factor_ref 0.1283
_reflns_Friedel_coverage 0.756
_reflns_Friedel_fraction_full 0.998
_reflns_Friedel_fraction_max 0.999
_reflns_number_gt 3171
_reflns_number_total 3821
_reflns_threshold_expression 'I > 2\s(I)'
_cod_data_source_file d0sc01462a2.cif
_cod_data_source_block RST-463(S)
_cod_depositor_comments
;
The following automatic conversions were performed:

data item '_exptl_absorpt_correction_type' value 'Multi-scan' was
changed to 'multi-scan' in accordance with the
/home/data/users/saulius/crontab/automatic-downloads/rss-feeds/RSC/lib/dictionaries/cif_core.dic
dictionary named 'cif_core.dic' version 2.4.2 last updated on
2011-04-26.

Automatic conversion script
Id: cif_fix_values 7556 2019-12-06 15:28:31Z antanas 

 Adding full bibliography for 1558389.cif.

 Adding full bibliography for 1558389.cif.
;
_cod_database_code 1558389
_shelx_shelxl_version_number 2014/7
_shelx_space_group_comment
; 
The symmetry employed for this shelxl refinement is uniquely defined 
by the following loop, which should always be used as a source of 
symmetry information in preference to the above space-group names. 
They are only intended as comments. 
;
_shelx_estimated_absorpt_t_min 0.982
_shelx_estimated_absorpt_t_max 0.992

loop_
_space_group_symop_operation_xyz
'x, y, z'
'-x+1/2, -y, z+1/2'
'-x, y+1/2, -z+1/2'
'x+1/2, -y+1/2, -z'

loop_
_atom_site_label
_atom_site_type_symbol
_atom_site_fract_x
_atom_site_fract_y
_atom_site_fract_z
_atom_site_U_iso_or_equiv
_atom_site_adp_type
_atom_site_occupancy
_atom_site_site_symmetry_order
_atom_site_calc_flag
_atom_site_refinement_flags_posn
_atom_site_refinement_flags_adp
_atom_site_refinement_flags_occupancy
_atom_site_disorder_assembly
_atom_site_disorder_group
C1 C 0.0818(3) -0.0491(2) 0.16453(19) 0.0469(6) Uani 1 1 d . . . . .
C2 C 0.0876(4) -0.1653(3) 0.1728(2) 0.0639(8) Uani 1 1 d . . . . .
H2 H 0.1509 -0.1993 0.2160 0.077 Uiso 1 1 calc R U . . .
C3 C -0.0005(4) -0.2310(3) 0.1172(3) 0.0760(10) Uani 1 1 d . . . . .
H3 H 0.0031 -0.3098 0.1228 0.091 Uiso 1 1 calc R U . . .
C4 C -0.0934(4) -0.1812(3) 0.0537(2) 0.0739(10) Uani 1 1 d . . . . .
H4 H -0.1528 -0.2258 0.0155 0.089 Uiso 1 1 calc R U . . .
C5 C -0.0984(3) -0.0653(3) 0.0468(2) 0.0575(7) Uani 1 1 d . . . . .
H5 H -0.1624 -0.0319 0.0038 0.069 Uiso 1 1 calc R U . . .
C6 C -0.0118(2) 0.0035(2) 0.10136(18) 0.0461(6) Uani 1 1 d . . . . .
N1 N 0.1743(2) 0.0191(2) 0.21929(16) 0.0469(5) Uani 1 1 d . . . . .
H1 H 0.208(3) 0.073(3) 0.185(2) 0.054(8) Uiso 1 1 d . . . . .
C7 C 0.2133(2) 0.0052(2) 0.31900(19) 0.0457(5) Uani 1 1 d . . . . .
C8 C 0.3166(3) 0.0843(2) 0.3556(2) 0.0536(6) Uani 1 1 d . . . . .
H8A H 0.3401 0.1349 0.2989 0.080 Uiso 1 1 calc R U . . .
H8B H 0.2838 0.1276 0.4146 0.080 Uiso 1 1 calc R U . . .
H8C H 0.3933 0.0421 0.3773 0.080 Uiso 1 1 calc R U . . .
O1 O 0.1657(2) -0.0682(2) 0.37565(15) 0.0615(6) Uani 1 1 d . . . . .
C9 C -0.0184(2) 0.1294(2) 0.08855(19) 0.0468(6) Uani 1 1 d . . . . .
H9A H 0.0023 0.1651 0.1559 0.056 Uiso 1 1 calc R U . . .
H9B H -0.1081 0.1508 0.0696 0.056 Uiso 1 1 calc R U . . .
C10 C 0.0756(2) 0.1736(2) 0.00493(17) 0.0389(5) Uani 1 1 d . . . . .
H10 H 0.060(3) 0.130(2) -0.059(2) 0.038(7) Uiso 1 1 d . . . . .
O2 O 0.20695(16) 0.15950(15) 0.04087(13) 0.0415(4) Uani 1 1 d . . . . .
H2A H 0.254(4) 0.136(3) -0.011(3) 0.075(11) Uiso 1 1 d . . . . .
C11 C 0.0482(2) 0.2947(2) -0.01965(19) 0.0452(6) Uani 1 1 d . . . . .
H11A H -0.0442 0.3047 -0.0383 0.054 Uiso 1 1 calc R U . . .
H11B H 0.0676 0.3419 0.0415 0.054 Uiso 1 1 calc R U . . .
O3 O 0.13027(18) 0.32564(15) -0.10617(15) 0.0510(4) Uani 1 1 d . . . . .
C12 C 0.1127(3) 0.4297(2) -0.1495(2) 0.0490(6) Uani 1 1 d . . . . .
C13 C 0.1915(3) 0.4532(3) -0.2359(2) 0.0616(8) Uani 1 1 d . . . . .
H13 H 0.2507 0.3988 -0.2608 0.074 Uiso 1 1 calc R U . . .
C14 C 0.1827(5) 0.5561(3) -0.2849(3) 0.0826(12) Uani 1 1 d . . . . .
H14 H 0.2373 0.5725 -0.3424 0.099 Uiso 1 1 calc R U . . .
C15 C 0.0941(5) 0.6352(3) -0.2500(3) 0.0938(15) Uani 1 1 d . . . . .
H15 H 0.0872 0.7052 -0.2841 0.113 Uiso 1 1 calc R U . . .
C16 C 0.0168(5) 0.6115(3) -0.1662(3) 0.0892(14) Uani 1 1 d . . . . .
H16 H -0.0434 0.6660 -0.1429 0.107 Uiso 1 1 calc R U . . .
C17 C 0.0240(4) 0.5087(3) -0.1134(3) 0.0652(8) Uani 1 1 d . . . . .
H17 H -0.0298 0.4937 -0.0552 0.078 Uiso 1 1 calc R U . . .

loop_
_atom_site_aniso_label
_atom_site_aniso_U_11
_atom_site_aniso_U_22
_atom_site_aniso_U_33
_atom_site_aniso_U_23
_atom_site_aniso_U_13
_atom_site_aniso_U_12
C1 0.0491(13) 0.0541(14) 0.0374(11) 0.0061(10) 0.0045(10) -0.0064(11)
C2 0.082(2) 0.0543(16) 0.0558(15) 0.0111(13) 0.0013(15) -0.0060(16)
C3 0.103(3) 0.0580(18) 0.067(2) 0.0034(16) 0.004(2) -0.0237(18)
C4 0.086(2) 0.082(2) 0.0531(16) -0.0023(16) 0.0052(17) -0.034(2)
C5 0.0518(15) 0.0773(19) 0.0432(13) 0.0031(13) 0.0029(11) -0.0164(14)
C6 0.0419(12) 0.0595(15) 0.0370(11) 0.0055(11) 0.0082(9) -0.0046(11)
N1 0.0498(12) 0.0511(12) 0.0397(10) 0.0118(9) -0.0020(9) -0.0042(10)
C7 0.0409(12) 0.0547(14) 0.0416(12) 0.0091(11) 0.0011(9) 0.0067(11)
C8 0.0541(15) 0.0567(15) 0.0499(13) 0.0042(11) -0.0058(12) 0.0020(12)
O1 0.0542(11) 0.0832(14) 0.0472(10) 0.0263(10) -0.0069(8) -0.0133(10)
C9 0.0390(11) 0.0618(15) 0.0397(12) 0.0037(10) 0.0040(10) 0.0027(11)
C10 0.0340(10) 0.0500(13) 0.0326(10) 0.0011(9) -0.0009(8) 0.0015(9)
O2 0.0341(8) 0.0572(10) 0.0333(7) 0.0027(7) -0.0003(6) 0.0029(7)
C11 0.0413(12) 0.0514(14) 0.0428(12) -0.0015(10) 0.0009(9) 0.0049(10)
O3 0.0472(9) 0.0505(10) 0.0554(10) 0.0136(9) 0.0063(8) 0.0076(8)
C12 0.0541(14) 0.0439(13) 0.0490(13) 0.0053(11) -0.0151(11) -0.0057(11)
C13 0.0708(18) 0.0644(18) 0.0495(14) 0.0111(13) -0.0143(14) -0.0122(14)
C14 0.122(3) 0.072(2) 0.0535(17) 0.0159(16) -0.029(2) -0.038(2)
C15 0.162(4) 0.0498(18) 0.069(2) 0.0106(17) -0.056(3) -0.021(2)
C16 0.136(4) 0.0437(16) 0.088(3) -0.0030(17) -0.046(3) 0.011(2)
C17 0.078(2) 0.0494(15) 0.0680(18) -0.0050(14) -0.0183(16) 0.0083(15)

loop_
_atom_type_symbol
_atom_type_description
_atom_type_scat_dispersion_real
_atom_type_scat_dispersion_imag
_atom_type_scat_source
C C 0.0033 0.0016 'International Tables Vol C Tables 4.2.6.8 and 6.1.1.4'
H H 0.0000 0.0000 'International Tables Vol C Tables 4.2.6.8 and 6.1.1.4'
N N 0.0061 0.0033 'International Tables Vol C Tables 4.2.6.8 and 6.1.1.4'
O O 0.0106 0.0060 'International Tables Vol C Tables 4.2.6.8 and 6.1.1.4'

loop_
_geom_angle_atom_site_label_1
_geom_angle_atom_site_label_2
_geom_angle_atom_site_label_3
_geom_angle
_geom_angle_site_symmetry_1
_geom_angle_site_symmetry_3
_geom_angle_publ_flag
C2 C1 C6 121.3(3) . . ?
C2 C1 N1 120.1(3) . . ?
C6 C1 N1 118.7(2) . . ?
C3 C2 C1 119.7(3) . . ?
C3 C2 H2 120.2 . . ?
C1 C2 H2 120.2 . . ?
C4 C3 C2 120.3(3) . . ?
C4 C3 H3 119.8 . . ?
C2 C3 H3 119.8 . . ?
C3 C4 C5 119.3(3) . . ?
C3 C4 H4 120.3 . . ?
C5 C4 H4 120.3 . . ?
C4 C5 C6 122.1(3) . . ?
C4 C5 H5 119.0 . . ?
C6 C5 H5 119.0 . . ?
C5 C6 C1 117.4(3) . . ?
C5 C6 C9 120.1(3) . . ?
C1 C6 C9 122.5(2) . . ?
C7 N1 C1 126.1(2) . . ?
C7 N1 H1 117(2) . . ?
C1 N1 H1 117(2) . . ?
O1 C7 N1 121.7(3) . . ?
O1 C7 C8 122.9(2) . . ?
N1 C7 C8 115.4(2) . . ?
C7 C8 H8A 109.5 . . ?
C7 C8 H8B 109.5 . . ?
H8A C8 H8B 109.5 . . ?
C7 C8 H8C 109.5 . . ?
H8A C8 H8C 109.5 . . ?
H8B C8 H8C 109.5 . . ?
C6 C9 C10 112.9(2) . . ?
C6 C9 H9A 109.0 . . ?
C10 C9 H9A 109.0 . . ?
C6 C9 H9B 109.0 . . ?
C10 C9 H9B 109.0 . . ?
H9A C9 H9B 107.8 . . ?
O2 C10 C11 110.8(2) 1 . ?
O2 C10 C11 110.8(2) . . ?
O2 C10 C9 109.06(18) 1 . ?
O2 C10 C9 109.06(18) . . ?
C11 C10 C9 111.0(2) . . ?
O2 C10 H10 110.9(16) 1 . ?
O2 C10 H10 110.9(16) . . ?
C11 C10 H10 108.0(15) . . ?
C9 C10 H10 107.0(16) . . ?
C10 O2 H2A 108(2) . . ?
O3 C11 C10 107.35(19) . . ?
O3 C11 H11A 110.2 . . ?
C10 C11 H11A 110.2 . . ?
O3 C11 H11B 110.2 . . ?
C10 C11 H11B 110.2 . . ?
H11A C11 H11B 108.5 . . ?
C12 O3 C11 117.8(2) . . ?
O3 C12 C17 124.5(3) . . ?
O3 C12 C13 115.2(3) . . ?
C17 C12 C13 120.3(3) . . ?
C14 C13 C12 120.0(4) . . ?
C14 C13 H13 120.0 . . ?
C12 C13 H13 120.0 . . ?
C13 C14 C15 120.2(4) . . ?
C13 C14 H14 119.9 . . ?
C15 C14 H14 119.9 . . ?
C16 C15 C14 119.6(3) . . ?
C16 C15 H15 120.2 . . ?
C14 C15 H15 120.2 . . ?
C15 C16 C17 122.0(4) . . ?
C15 C16 H16 119.0 . . ?
C17 C16 H16 119.0 . . ?
C12 C17 C16 118.0(4) . . ?
C12 C17 H17 121.0 . . ?
C16 C17 H17 121.0 . . ?

loop_
_geom_bond_atom_site_label_1
_geom_bond_atom_site_label_2
_geom_bond_distance
_geom_bond_site_symmetry_2
_geom_bond_publ_flag
C1 C2 1.385(4) . ?
C1 C6 1.397(4) . ?
C1 N1 1.426(3) . ?
C2 C3 1.385(5) . ?
C2 H2 0.9400 . ?
C3 C4 1.380(5) . ?
C3 H3 0.9400 . ?
C4 C5 1.382(5) . ?
C4 H4 0.9400 . ?
C5 C6 1.390(4) . ?
C5 H5 0.9400 . ?
C6 C9 1.507(4) . ?
N1 C7 1.341(3) . ?
N1 H1 0.85(3) . ?
C7 O1 1.231(3) . ?
C7 C8 1.488(4) . ?
C8 H8A 0.9700 . ?
C8 H8B 0.9700 . ?
C8 H8C 0.9700 . ?
C9 C10 1.527(3) . ?
C9 H9A 0.9800 . ?
C9 H9B 0.9800 . ?
C10 O2 1.427(3) 1 ?
C10 O2 1.427(3) . ?
C10 C11 1.499(3) . ?
C10 H10 0.98(3) . ?
O2 O2 0.000(5) 1 ?
O2 H2A 0.87(4) . ?
C11 O3 1.432(3) . ?
C11 H11A 0.9800 . ?
C11 H11B 0.9800 . ?
O3 C12 1.366(3) . ?
C12 C17 1.383(4) . ?
C12 C13 1.392(4) . ?
C13 C14 1.375(5) . ?
C13 H13 0.9400 . ?
C14 C15 1.379(6) . ?
C14 H14 0.9400 . ?
C15 C16 1.357(7) . ?
C15 H15 0.9400 . ?
C16 C17 1.396(5) . ?
C16 H16 0.9400 . ?
C17 H17 0.9400 . ?

loop_
_geom_hbond_atom_site_label_D
_geom_hbond_atom_site_label_H
_geom_hbond_atom_site_label_A
_geom_hbond_distance_DH
_geom_hbond_distance_HA
_geom_hbond_distance_DA
_geom_hbond_angle_DHA
_geom_hbond_site_symmetry_A
N1 H1 O2 0.85(3) 2.10(3) 2.838(3) 144(3) 1
O2 H2A O1 0.87(4) 1.84(4) 2.701(3) 171(4) 2_554

loop_
_geom_torsion_atom_site_label_1
_geom_torsion_atom_site_label_2
_geom_torsion_atom_site_label_3
_geom_torsion_atom_site_label_4
_geom_torsion
_geom_torsion_site_symmetry_1
_geom_torsion_site_symmetry_2
_geom_torsion_site_symmetry_3
_geom_torsion_site_symmetry_4
_geom_torsion_publ_flag
C6 C1 C2 C3 0.4(4) . . . . ?
N1 C1 C2 C3 -178.3(3) . . . . ?
C1 C2 C3 C4 0.1(5) . . . . ?
C2 C3 C4 C5 -0.5(5) . . . . ?
C3 C4 C5 C6 0.5(5) . . . . ?
C4 C5 C6 C1 0.0(4) . . . . ?
C4 C5 C6 C9 178.1(3) . . . . ?
C2 C1 C6 C5 -0.4(4) . . . . ?
N1 C1 C6 C5 178.3(2) . . . . ?
C2 C1 C6 C9 -178.4(2) . . . . ?
N1 C1 C6 C9 0.3(3) . . . . ?
C2 C1 N1 C7 -44.0(4) . . . . ?
C6 C1 N1 C7 137.3(3) . . . . ?
C1 N1 C7 O1 -3.5(4) . . . . ?
C1 N1 C7 C8 176.8(2) . . . . ?
C5 C6 C9 C10 -94.2(3) . . . . ?
C1 C6 C9 C10 83.8(3) . . . . ?
C6 C9 C10 O2 -68.4(3) . . . 1 ?
C6 C9 C10 O2 -68.4(3) . . . . ?
C6 C9 C10 C11 169.2(2) . . . . ?
C11 C10 O2 O2 0.00(4) . . . 1 ?
C9 C10 O2 O2 0.00(2) . . . 1 ?
O2 C10 C11 O3 64.9(2) 1 . . . ?
O2 C10 C11 O3 64.9(2) . . . . ?
C9 C10 C11 O3 -173.76(19) . . . . ?
C10 C11 O3 C12 173.5(2) . . . . ?
C11 O3 C12 C17 2.3(4) . . . . ?
C11 O3 C12 C13 -177.5(2) . . . . ?
O3 C12 C13 C14 -179.3(3) . . . . ?
C17 C12 C13 C14 0.9(4) . . . . ?
C12 C13 C14 C15 -1.3(5) . . . . ?
C13 C14 C15 C16 0.9(5) . . . . ?
C14 C15 C16 C17 0.0(6) . . . . ?
O3 C12 C17 C16 -179.8(3) . . . . ?
C13 C12 C17 C16 -0.1(4) . . . . ?
C15 C16 C17 C12 -0.4(5) . . . . ?
